data_7246317
loop_
_publ_author_name
'Liao, Tsung-Te'
'Lin, Shu-Yu'
'Chen, Jhy-Der'

_publ_section_title
;
 Co(ii) coordination polymers supported by a benzenetetracarboxylate and
 bis-pyridyl-bis-amides with different flexibilities
;
_journal_name_full CrystEngComm
_journal_paper_doi 10.1039/D2CE01648F
_journal_year 2023
_chemical_formula_sum 'C37 H37 Co3 N4 O16'
_chemical_formula_weight 970.49
_space_group_crystal_system monoclinic
_space_group_IT_number 14
_space_group_name_Hall '-P 2yn'
_space_group_name_H-M_alt 'P 1 21/n 1'
_atom_sites_solution_hydrogens mixed
_audit_creation_method SHELXL-2018/3
_audit_update_record
;
2022-12-02 deposited with the CCDC.	2023-02-08 downloaded from the CCDC.
;
_cell_angle_alpha 90
_cell_angle_beta 92.0679(13)
_cell_angle_gamma 90
_cell_formula_units_Z 4
_cell_length_a 7.3291(2)
_cell_length_b 26.4128(6)
_cell_length_c 19.8928(4)
_cell_measurement_reflns_used 9996
_cell_measurement_temperature 296(2)
_cell_measurement_theta_max 28.13
_cell_measurement_theta_min 2.53
_cell_volume 3848.38(16)
_computing_cell_refinement 'Bruker SAINT'
_computing_data_collection 'Bruker APEX2'
_computing_data_reduction 'Bruker SAINT'
_computing_molecular_graphics 'Bruker SHELXTL'
_computing_publication_material 'Bruker SHELXTL'
_computing_structure_refinement 'SHELXL-2018/3 (Sheldrick, 2018)'
_computing_structure_solution 'SHELXS-97 (Sheldrick 2008)'
_diffrn_ambient_temperature 296(2)
_diffrn_measured_fraction_theta_full 1.000
_diffrn_measured_fraction_theta_max 1.000
_diffrn_measurement_device_type 'Bruker APEX-II CCD'
_diffrn_measurement_method '\f and \w scans'
_diffrn_radiation_type MoK\a
_diffrn_radiation_wavelength 0.71073
_diffrn_reflns_av_R_equivalents 0.0643
_diffrn_reflns_av_unetI/netI 0.0770
_diffrn_reflns_Laue_measured_fraction_full 1.000
_diffrn_reflns_Laue_measured_fraction_max 1.000
_diffrn_reflns_limit_h_max 9
_diffrn_reflns_limit_h_min -9
_diffrn_reflns_limit_k_max 27
_diffrn_reflns_limit_k_min -32
_diffrn_reflns_limit_l_max 24
_diffrn_reflns_limit_l_min -24
_diffrn_reflns_number 32383
_diffrn_reflns_point_group_measured_fraction_full 1.000
_diffrn_reflns_point_group_measured_fraction_max 1.000
_diffrn_reflns_theta_full 25.242
_diffrn_reflns_theta_max 25.998
_diffrn_reflns_theta_min 1.282
_exptl_absorpt_coefficient_mu 1.359
_exptl_absorpt_correction_T_max 0.7457
_exptl_absorpt_correction_T_min 0.6570
_exptl_absorpt_correction_type multi-scan
_exptl_absorpt_process_details 'sadabs v2008/1(bruker axs, 2008)'
_exptl_crystal_colour red
_exptl_crystal_density_diffrn 1.675
_exptl_crystal_description plate
_exptl_crystal_F_000 1984
_exptl_crystal_size_max 0.200
_exptl_crystal_size_mid 0.200
_exptl_crystal_size_min 0.100
_refine_diff_density_max 1.220
_refine_diff_density_min -1.612
_refine_diff_density_rms 0.144
_refine_ls_extinction_method none
_refine_ls_goodness_of_fit_ref 1.042
_refine_ls_hydrogen_treatment constr
_refine_ls_matrix_type full
_refine_ls_number_parameters 637
_refine_ls_number_reflns 7544
_refine_ls_number_restraints 1168
_refine_ls_restrained_S_all 1.016
_refine_ls_R_factor_all 0.1100
_refine_ls_R_factor_gt 0.0708
_refine_ls_shift/su_max 0.001
_refine_ls_shift/su_mean 0.000
_refine_ls_structure_factor_coef Fsqd
_refine_ls_weighting_details 'w=1/[\s^2^(Fo^2^)+(0.0677P)^2^+32.7947P] where P=(Fo^2^+2Fc^2^)/3'
_refine_ls_weighting_scheme calc
_refine_ls_wR_factor_gt 0.1636
_refine_ls_wR_factor_ref 0.1835
_reflns_Friedel_coverage 0.000
_reflns_number_gt 5272
_reflns_number_total 7544
_reflns_threshold_expression 'I > 2\s(I)'
_cod_data_source_file d2ce01648f2.cif
_cod_data_source_block 5
_cod_depositor_comments
;
The following automatic conversions were performed:

data item '_exptl_absorpt_correction_type' value 'multi_scan' was
changed to 'multi-scan' in accordance with the
/home/data/users/saulius/crontab/automatic-downloads/rss-feeds/RSC/lib/dictionaries/cif_core.dic
dictionary named 'cif_core.dic' version 2.4.2 last updated on
2011-04-26.

Automatic conversion script
Id: cif_fix_values 7556 2019-12-06 15:28:31Z antanas 
;
_cod_original_sg_symbol_H-M 'P 21/n'
_cod_database_code 7246317
_shelx_shelxl_version_number 2018/3
_shelx_space_group_comment
; 
The symmetry employed for this shelxl refinement is uniquely defined 
by the following loop, which should always be used as a source of 
symmetry information in preference to the above space-group names. 
They are only intended as comments. 
;
_shelx_estimated_absorpt_t_min 0.773
_shelx_estimated_absorpt_t_max 0.876

loop_
_space_group_symop_operation_xyz
'x, y, z'
'-x+1/2, y+1/2, -z+1/2'
'-x, -y, -z'
'x-1/2, -y-1/2, z-1/2'

loop_
_atom_site_label
_atom_site_type_symbol
_atom_site_fract_x
_atom_site_fract_y
_atom_site_fract_z
_atom_site_U_iso_or_equiv
_atom_site_adp_type
_atom_site_occupancy
_atom_site_site_symmetry_order
_atom_site_calc_flag
_atom_site_refinement_flags_posn
_atom_site_refinement_flags_adp
_atom_site_refinement_flags_occupancy
_atom_site_disorder_assembly
_atom_site_disorder_group
Co1 Co -1.55765(11) 0.66372(3) -0.47064(4) 0.0139(2) Uani 1 1 d . . . . .
Co2 Co -1.27240(11) 0.69977(3) -0.58007(4) 0.0130(2) Uani 1 1 d . . . . .
Co3 Co -1.02045(11) 0.60578(3) -0.66407(4) 0.0127(2) Uani 1 1 d . . . . .
O1 O -0.9585(8) 0.4618(2) -0.2855(3) 0.0479(13) Uani 1 1 d . . . . .
O2 O 0.0992(18) 0.4270(5) 0.1108(6) 0.0479(13) Uani 0.5 1 d . . P A .
O2' O 0.0073(18) 0.4066(5) 0.1219(6) 0.0479(13) Uani 0.5 1 d . . P A .
O3 O -1.3456(6) 0.63257(16) -0.5298(2) 0.0154(9) Uani 1 1 d . . . . .
O4 O -1.2193(6) 0.57777(18) -0.5998(2) 0.0261(11) Uani 1 1 d . . . . .
O5 O -1.1641(6) 0.43455(18) -0.3961(2) 0.0240(11) Uani 1 1 d . . . . .
O6 O -1.2583(6) 0.37800(17) -0.4717(2) 0.0228(11) Uani 1 1 d . . . . .
O7 O -1.4008(5) 0.67112(17) -0.6646(2) 0.0167(10) Uani 1 1 d . . . . .
O8 O -1.1913(6) 0.6417(2) -0.7329(2) 0.0254(11) Uani 1 1 d . . . . .
O9 O -1.8020(6) 0.63439(19) -0.7199(2) 0.0231(11) Uani 1 1 d . . . . .
O10 O -1.7840(6) 0.71265(18) -0.6772(2) 0.0234(11) Uani 1 1 d . . . . .
O11 O -1.8747(6) 0.78918(19) -0.9222(2) 0.0228(11) Uani 1 1 d . . . . .
O12 O -1.6600(6) 0.76964(19) -0.9953(2) 0.0211(11) Uani 1 1 d . . . . .
O13 O -1.2756(6) 0.79893(18) -0.9317(2) 0.0211(10) Uani 1 1 d . . . . .
O14 O -1.2530(6) 0.72412(19) -0.9833(2) 0.0259(11) Uani 1 1 d . . . . .
O15 O -1.5533(6) 0.71857(17) -0.5568(2) 0.0191(10) Uani 1 1 d . . . . .
H15C H -1.565938 0.749172 -0.544551 0.023 Uiso 1 1 d R U . . .
H15D H -1.629716 0.711301 -0.588441 0.023 Uiso 1 1 d R U . . .
O16 O -1.0089(5) 0.67191(17) -0.6010(2) 0.0152(9) Uani 1 1 d . . . . .
H16A H -0.952284 0.664733 -0.564180 0.018 Uiso 1 1 d R U . . .
H16B H -0.949394 0.694963 -0.620389 0.018 Uiso 1 1 d R U . . .
N1 N -1.5165(8) 0.6105(2) -0.3917(3) 0.0253(13) Uani 1 1 d . . . . .
N2 N -1.0558(10) 0.5329(3) -0.2393(4) 0.051(2) Uani 1 1 d . . . . .
H2A H -1.074562 0.549135 -0.202655 0.061 Uiso 1 1 calc R U . . .
N3 N 0.2404(12) 0.3545(4) 0.0911(5) 0.085(3) Uani 1 1 d . . . . .
H3B H 0.284455 0.335203 0.058101 0.101 Uiso 1 1 d R U . B .
N4 N 0.7232(8) 0.2683(2) 0.1329(3) 0.0247(13) Uani 1 1 d . . . . .
C1 C -1.6374(11) 0.5761(3) -0.3748(4) 0.0357(12) Uani 1 1 d . U . . .
H1A H -1.756579 0.579925 -0.391710 0.043 Uiso 1 1 calc R U . . .
C2 C -1.5994(11) 0.5347(3) -0.3337(4) 0.0360(12) Uani 1 1 d . U . . .
H2B H -1.690273 0.511887 -0.322727 0.043 Uiso 1 1 calc R U . . .
C3 C -1.4240(11) 0.5287(3) -0.3102(4) 0.0406(11) Uani 1 1 d . U . . .
H3A H -1.393300 0.500501 -0.284127 0.049 Uiso 1 1 calc R U . . .
C4 C -1.2910(11) 0.5637(3) -0.3242(4) 0.0386(11) Uani 1 1 d . U . . .
C5 C -1.3434(11) 0.6032(3) -0.3657(4) 0.0333(10) Uani 1 1 d . U . . .
H5A H -1.254600 0.626544 -0.376844 0.040 Uiso 1 1 calc R U . . .
C6 C -1.0891(13) 0.5578(4) -0.3029(5) 0.0509(12) Uani 1 1 d . U . . .
H6A H -1.028574 0.538865 -0.337379 0.061 Uiso 1 1 calc R U . . .
H6B H -1.033974 0.591214 -0.300666 0.061 Uiso 1 1 calc R U . . .
C7 C -0.9971(10) 0.4858(4) -0.2359(4) 0.0548(12) Uani 1 1 d D U . . .
C8 C -0.9916(9) 0.4588(6) -0.1695(5) 0.0648(15) Uani 0.5 1 d D U P A 1
H8A H -1.064210 0.428268 -0.174747 0.078 Uiso 0.5 1 calc R U P A 1
H8B H -1.051953 0.480186 -0.137445 0.078 Uiso 0.5 1 calc R U P A 1
C9 C -0.8095(13) 0.4440(4) -0.1387(6) 0.0703(14) Uani 0.5 1 d D U P A 1
H9A H -0.763216 0.416068 -0.164784 0.084 Uiso 0.5 1 calc R U P A 1
H9B H -0.829567 0.431216 -0.093900 0.084 Uiso 0.5 1 calc R U P A 1
C10 C -0.6621(12) 0.4834(3) -0.1330(9) 0.0709(14) Uani 0.5 1 d D U P A 1
H10A H -0.697581 0.507807 -0.099451 0.085 Uiso 0.5 1 calc R U P A 1
H10B H -0.659609 0.501100 -0.175610 0.085 Uiso 0.5 1 calc R U P A 1
C11 C -0.4709(10) 0.4666(5) -0.1150(8) 0.0740(14) Uani 0.5 1 d D U P A 1
H11A H -0.408600 0.461298 -0.156609 0.089 Uiso 0.5 1 calc R U P A 1
H11B H -0.409531 0.494416 -0.091674 0.089 Uiso 0.5 1 calc R U P A 1
C12 C -0.4440(12) 0.4200(5) -0.0727(7) 0.0751(14) Uani 0.5 1 d D U P A 1
H12A H -0.504137 0.392155 -0.096252 0.090 Uiso 0.5 1 calc R U P A 1
H12B H -0.507531 0.425193 -0.031294 0.090 Uiso 0.5 1 calc R U P A 1
C13 C -0.2529(14) 0.4036(6) -0.0540(5) 0.0764(14) Uani 0.5 1 d D U P A 1
H13A H -0.224047 0.374963 -0.082344 0.092 Uiso 0.5 1 calc R U P A 1
H13B H -0.171385 0.430901 -0.065542 0.092 Uiso 0.5 1 calc R U P A 1
C14 C -0.2085(12) 0.3888(7) 0.0175(5) 0.0762(15) Uani 0.5 1 d D U P A 1
H14A H -0.309100 0.368492 0.032951 0.091 Uiso 0.5 1 calc R U P A 1
H14B H -0.204936 0.419473 0.044246 0.091 Uiso 0.5 1 calc R U P A 1
C15 C -0.0354(16) 0.3601(4) 0.0330(7) 0.0753(15) Uani 0.5 1 d D U P A 1
H15A H 0.019552 0.352279 -0.009419 0.090 Uiso 0.5 1 calc R U P A 1
H15B H -0.068294 0.328140 0.053274 0.090 Uiso 0.5 1 calc R U P A 1
C8' C -0.9219(10) 0.4696(8) -0.1682(4) 0.0667(14) Uani 0.5 1 d D U P A 2
H8'A H -0.979618 0.437763 -0.157030 0.080 Uiso 0.5 1 calc R U P A 2
H8'B H -0.959784 0.494353 -0.135499 0.080 Uiso 0.5 1 calc R U P A 2
C9' C -0.7194(9) 0.4627(8) -0.1586(5) 0.0705(14) Uani 0.5 1 d D U P A 2
H9'A H -0.677717 0.443329 -0.196574 0.085 Uiso 0.5 1 calc R U P A 2
H9'B H -0.663261 0.495838 -0.160854 0.085 Uiso 0.5 1 calc R U P A 2
C10' C -0.6469(14) 0.4373(4) -0.0956(6) 0.0733(14) Uani 0.5 1 d D U P A 2
H10C H -0.750178 0.429558 -0.068271 0.088 Uiso 0.5 1 calc R U P A 2
H10D H -0.593558 0.405300 -0.108477 0.088 Uiso 0.5 1 calc R U P A 2
C11' C -0.5083(15) 0.4648(4) -0.0520(6) 0.0750(14) Uani 0.5 1 d D U P A 2
H11C H -0.479912 0.496357 -0.074320 0.090 Uiso 0.5 1 calc R U P A 2
H11D H -0.565777 0.473542 -0.010396 0.090 Uiso 0.5 1 calc R U P A 2
C12' C -0.3312(13) 0.4389(4) -0.0340(9) 0.0760(14) Uani 0.5 1 d D U P A 2
H12C H -0.288671 0.451589 0.009577 0.091 Uiso 0.5 1 calc R U P A 2
H12D H -0.242853 0.449423 -0.066352 0.091 Uiso 0.5 1 calc R U P A 2
C13' C -0.3276(13) 0.3822(4) -0.0308(10) 0.0765(14) Uani 0.5 1 d D U P A 2
H13C H -0.432158 0.371335 -0.005943 0.092 Uiso 0.5 1 calc R U P A 2
H13D H -0.345360 0.369520 -0.076371 0.092 Uiso 0.5 1 calc R U P A 2
C14' C -0.1618(15) 0.3566(3) -0.0002(8) 0.0776(15) Uani 0.5 1 d D U P A 2
H14C H -0.133270 0.328012 -0.028576 0.093 Uiso 0.5 1 calc R U P A 2
H14D H -0.194628 0.343035 0.043015 0.093 Uiso 0.5 1 calc R U P A 2
C15' C 0.0096(9) 0.3870(6) 0.0106(5) 0.0762(15) Uani 0.5 1 d D U P A 2
H15E H -0.020596 0.422229 0.001966 0.091 Uiso 0.5 1 calc R U P A 2
H15F H 0.094255 0.376704 -0.023150 0.091 Uiso 0.5 1 calc R U P A 2
C16 C 0.1085(12) 0.3843(5) 0.0779(5) 0.0758(14) Uani 1 1 d D U . . .
C18 C 0.5130(15) 0.3321(4) 0.1630(6) 0.0674(14) Uani 1 1 d . U . . .
C17 C 0.309(3) 0.3449(10) 0.1670(12) 0.0687(15) Uani 0.5 1 d . U P B 1
H17A H 0.291719 0.374864 0.194144 0.082 Uiso 0.5 1 calc R U P B 1
H17B H 0.243046 0.316923 0.186443 0.082 Uiso 0.5 1 calc R U P B 1
C19 C 0.621(4) 0.3393(10) 0.2235(13) 0.0662(16) Uani 0.5 1 d . U P B 1
H19A H 0.574956 0.359084 0.257529 0.079 Uiso 0.5 1 calc R U P B 1
C20 C 0.778(4) 0.3197(12) 0.2325(14) 0.0661(16) Uani 0.5 1 d . U P B 1
H20A H 0.851452 0.327282 0.270272 0.079 Uiso 0.5 1 calc R U P B 1
C17' C 0.353(3) 0.3699(10) 0.1422(12) 0.0697(15) Uani 0.5 1 d . U P B 2
H17C H 0.280523 0.375859 0.181290 0.084 Uiso 0.5 1 calc R U P B 2
H17D H 0.406521 0.402003 0.129837 0.084 Uiso 0.5 1 calc R U P B 2
C19' C 0.642(4) 0.3547(10) 0.2056(13) 0.0662(16) Uani 0.5 1 d . U P B 2
H19B H 0.619589 0.385512 0.226509 0.079 Uiso 0.5 1 calc R U P B 2
C20' C 0.815(4) 0.3274(12) 0.2163(13) 0.0651(17) Uani 0.5 1 d . U P B 2
H20B H 0.905385 0.339330 0.246304 0.078 Uiso 0.5 1 calc R U P B 2
C21 C 0.8380(15) 0.2849(4) 0.1813(5) 0.0630(16) Uani 1 1 d . U . . .
H21A H 0.940911 0.263804 0.193089 0.076 Uiso 1 1 d R U . B .
C22 C 0.5673(15) 0.2928(4) 0.1231(5) 0.0631(15) Uani 1 1 d . U . . .
H22A H 0.490216 0.282912 0.087286 0.076 Uiso 1 1 calc R U . . .
C23 C -1.3220(8) 0.5882(3) -0.5538(3) 0.0173(11) Uani 1 1 d . U . . .
C24 C -1.4185(8) 0.5441(3) -0.5239(3) 0.0183(10) Uani 1 1 d . U . . .
C25 C -1.3144(9) 0.5049(3) -0.4968(3) 0.0198(10) Uani 1 1 d . U . . .
H25A H -1.188102 0.508401 -0.494454 0.024 Uiso 1 1 calc R U . . .
C26 C -1.3904(8) 0.4611(3) -0.4732(3) 0.0183(10) Uani 1 1 d . U . . .
C27 C -1.2634(8) 0.4212(3) -0.4445(3) 0.0158(11) Uani 1 1 d . U . . .
C28 C -1.3365(8) 0.6636(3) -0.7221(3) 0.0155(9) Uani 1 1 d . U . . .
C29 C -1.4444(8) 0.6859(3) -0.7805(3) 0.0147(9) Uani 1 1 d . U . . .
C30 C -1.6320(8) 0.6952(3) -0.7772(3) 0.0157(9) Uani 1 1 d . U . . .
C31 C -1.7455(8) 0.6786(3) -0.7196(3) 0.0155(10) Uani 1 1 d . U . . .
C32 C -1.7172(8) 0.7224(3) -0.8294(3) 0.0162(9) Uani 1 1 d . U . . .
H32A H -1.841714 0.728799 -0.827592 0.019 Uiso 1 1 calc R U . . .
C33 C -1.6237(8) 0.7402(3) -0.8841(3) 0.0148(9) Uani 1 1 d . U . . .
C34 C -1.7278(8) 0.7688(3) -0.9378(3) 0.0153(9) Uani 1 1 d . U . . .
C35 C -1.4347(8) 0.7302(2) -0.8872(3) 0.0145(9) Uani 1 1 d . U . . .
C36 C -1.3156(8) 0.7528(3) -0.9396(3) 0.0166(10) Uani 1 1 d . U . . .
C37 C -1.3504(8) 0.7026(3) -0.8360(3) 0.0156(9) Uani 1 1 d . U . . .
H37A H -1.227081 0.694912 -0.838638 0.019 Uiso 1 1 calc R U . . .

loop_
_atom_site_aniso_label
_atom_site_aniso_U_11
_atom_site_aniso_U_22
_atom_site_aniso_U_33
_atom_site_aniso_U_23
_atom_site_aniso_U_13
_atom_site_aniso_U_12
Co1 0.0110(4) 0.0186(5) 0.0124(4) -0.0018(4) 0.0019(3) -0.0014(3)
Co2 0.0132(4) 0.0170(5) 0.0090(4) 0.0002(3) 0.0023(3) -0.0005(3)
Co3 0.0098(4) 0.0167(5) 0.0118(4) 0.0020(3) 0.0011(3) 0.0018(3)
O1 0.054(3) 0.038(3) 0.052(3) -0.019(3) 0.007(3) 0.000(2)
O2 0.054(3) 0.038(3) 0.052(3) -0.019(3) 0.007(3) 0.000(2)
O2' 0.054(3) 0.038(3) 0.052(3) -0.019(3) 0.007(3) 0.000(2)
O3 0.017(2) 0.014(2) 0.015(2) 0.0013(18) 0.0061(17) -0.0004(18)
O4 0.030(3) 0.023(3) 0.027(3) 0.001(2) 0.019(2) -0.001(2)
O5 0.029(3) 0.018(3) 0.025(3) -0.004(2) -0.011(2) 0.005(2)
O6 0.023(2) 0.016(3) 0.029(3) -0.007(2) -0.010(2) 0.005(2)
O7 0.015(2) 0.025(3) 0.011(2) 0.0003(19) 0.0012(17) 0.0016(19)
O8 0.018(2) 0.044(3) 0.015(2) 0.008(2) 0.0012(18) 0.014(2)
O9 0.020(2) 0.028(3) 0.022(2) 0.004(2) 0.0086(19) -0.003(2)
O10 0.022(2) 0.027(3) 0.022(2) 0.000(2) 0.012(2) -0.003(2)
O11 0.018(2) 0.036(3) 0.015(2) 0.007(2) 0.0034(18) 0.012(2)
O12 0.021(2) 0.033(3) 0.009(2) 0.007(2) 0.0032(18) 0.007(2)
O13 0.017(2) 0.023(3) 0.024(2) 0.002(2) 0.0098(19) -0.002(2)
O14 0.028(3) 0.031(3) 0.019(2) 0.000(2) 0.013(2) -0.001(2)
O15 0.017(2) 0.019(3) 0.022(2) -0.006(2) 0.0001(18) -0.0002(19)
O16 0.015(2) 0.019(3) 0.012(2) 0.0033(18) 0.0003(17) -0.0005(18)
N1 0.033(3) 0.028(4) 0.015(3) -0.005(3) 0.005(2) -0.004(3)
N2 0.058(5) 0.051(5) 0.042(4) -0.011(4) -0.016(4) 0.027(4)
N3 0.056(6) 0.087(8) 0.109(8) -0.055(6) -0.014(5) 0.033(5)
N4 0.028(3) 0.020(3) 0.026(3) -0.009(3) 0.002(3) -0.002(3)
C1 0.036(2) 0.039(2) 0.032(2) 0.002(2) 0.000(2) -0.001(2)
C2 0.037(2) 0.036(2) 0.035(2) 0.003(2) 0.000(2) -0.002(2)
C3 0.042(2) 0.041(2) 0.039(2) 0.002(2) -0.0001(19) 0.001(2)
C4 0.039(2) 0.040(2) 0.037(2) 0.001(2) -0.0001(19) 0.002(2)
C5 0.0330(19) 0.035(2) 0.0322(19) 0.0021(18) 0.0003(18) 0.0021(18)
C6 0.052(2) 0.051(2) 0.050(2) 0.001(2) -0.004(2) 0.006(2)
C7 0.056(2) 0.056(2) 0.052(2) -0.004(2) -0.004(2) 0.007(2)
C8 0.067(3) 0.065(3) 0.062(3) -0.006(3) -0.005(3) 0.008(3)
C9 0.073(3) 0.070(3) 0.068(3) -0.007(3) -0.006(2) 0.008(3)
C10 0.074(3) 0.070(3) 0.069(3) -0.009(2) -0.005(2) 0.007(2)
C11 0.077(3) 0.073(3) 0.071(3) -0.009(2) -0.005(2) 0.008(3)
C12 0.078(3) 0.074(3) 0.073(3) -0.011(2) -0.006(2) 0.008(2)
C13 0.080(3) 0.074(3) 0.075(3) -0.011(2) -0.004(2) 0.009(3)
C14 0.080(3) 0.074(3) 0.074(3) -0.013(3) -0.005(3) 0.010(3)
C15 0.079(3) 0.073(3) 0.074(3) -0.015(3) -0.004(3) 0.010(3)
C8' 0.069(3) 0.067(3) 0.064(3) -0.007(2) -0.006(2) 0.008(2)
C9' 0.073(3) 0.070(3) 0.068(3) -0.008(2) -0.006(2) 0.008(3)
C10' 0.076(3) 0.072(3) 0.070(3) -0.009(2) -0.006(2) 0.008(2)
C11' 0.078(3) 0.074(3) 0.073(3) -0.009(2) -0.005(2) 0.008(2)
C12' 0.080(3) 0.074(3) 0.074(3) -0.012(2) -0.005(2) 0.008(2)
C13' 0.080(3) 0.074(3) 0.074(3) -0.012(2) -0.005(2) 0.009(3)
C14' 0.081(3) 0.075(3) 0.075(3) -0.013(3) -0.004(3) 0.009(3)
C15' 0.080(3) 0.074(3) 0.074(3) -0.014(3) -0.005(3) 0.010(3)
C16 0.080(3) 0.073(3) 0.074(3) -0.018(2) -0.004(2) 0.013(2)
C18 0.069(3) 0.065(3) 0.068(3) -0.028(2) -0.005(3) 0.013(3)
C17 0.072(3) 0.066(3) 0.068(3) -0.024(3) -0.003(3) 0.012(3)
C19 0.070(3) 0.063(3) 0.065(3) -0.027(3) -0.004(3) 0.011(3)
C20 0.069(3) 0.063(3) 0.065(3) -0.027(3) -0.005(3) 0.011(3)
C17' 0.073(3) 0.067(3) 0.069(3) -0.023(3) -0.004(3) 0.012(3)
C19' 0.070(3) 0.063(3) 0.066(3) -0.027(3) -0.004(3) 0.011(3)
C20' 0.068(3) 0.062(3) 0.064(3) -0.028(3) -0.005(3) 0.011(3)
C21 0.066(3) 0.059(3) 0.063(3) -0.026(3) -0.006(3) 0.011(3)
C22 0.065(3) 0.061(3) 0.063(3) -0.028(3) -0.003(3) 0.011(3)
C23 0.014(2) 0.020(2) 0.018(2) 0.001(2) 0.0027(19) 0.003(2)
C24 0.0165(19) 0.022(2) 0.0166(19) 0.0024(18) 0.0032(17) 0.0004(18)
C25 0.0173(19) 0.022(2) 0.020(2) 0.0032(18) 0.0015(17) 0.0012(18)
C26 0.0168(19) 0.021(2) 0.018(2) 0.0018(18) 0.0042(17) 0.0009(18)
C27 0.012(2) 0.021(3) 0.015(2) 0.003(2) 0.0043(19) -0.001(2)
C28 0.0113(18) 0.022(2) 0.0132(19) 0.0042(18) 0.0012(16) 0.0013(18)
C29 0.0103(17) 0.0219(19) 0.0120(17) 0.0040(16) 0.0009(15) 0.0007(16)
C30 0.0114(17) 0.0227(19) 0.0131(17) 0.0032(16) 0.0008(15) 0.0004(16)
C31 0.0098(19) 0.024(2) 0.0131(19) 0.0049(19) 0.0018(17) 0.0019(18)
C32 0.0106(17) 0.0243(19) 0.0139(17) 0.0038(16) 0.0010(15) 0.0027(16)
C33 0.0096(17) 0.0227(19) 0.0121(17) 0.0042(16) 0.0009(15) 0.0014(16)
C34 0.0112(18) 0.021(2) 0.0136(19) 0.0033(18) -0.0008(17) 0.0013(17)
C35 0.0096(17) 0.0214(19) 0.0124(17) 0.0030(16) 0.0009(15) 0.0020(16)
C36 0.0116(19) 0.024(2) 0.015(2) 0.0046(19) 0.0005(17) 0.0023(18)
C37 0.0098(17) 0.0229(19) 0.0141(17) 0.0031(16) 0.0020(15) 0.0031(16)

loop_
_atom_type_symbol
_atom_type_description
_atom_type_scat_dispersion_real
_atom_type_scat_dispersion_imag
_atom_type_scat_source
C C 0.0033 0.0016 'International Tables Vol C Tables 4.2.6.8 and 6.1.1.4'
H H 0.0000 0.0000 'International Tables Vol C Tables 4.2.6.8 and 6.1.1.4'
N N 0.0061 0.0033 'International Tables Vol C Tables 4.2.6.8 and 6.1.1.4'
O O 0.0106 0.0060 'International Tables Vol C Tables 4.2.6.8 and 6.1.1.4'
Co Co 0.3494 0.9721 'International Tables Vol C Tables 4.2.6.8 and 6.1.1.4'

loop_
_geom_angle_atom_site_label_1
_geom_angle_atom_site_label_2
_geom_angle_atom_site_label_3
_geom_angle
_geom_angle_site_symmetry_1
_geom_angle_site_symmetry_3
_geom_angle_publ_flag
O11 Co1 O13 92.07(19) 4_676 4_576 ?
O11 Co1 O6 173.50(19) 4_676 3_264 ?
O13 Co1 O6 87.95(18) 4_576 3_264 ?
O11 Co1 N1 88.9(2) 4_676 . ?
O13 Co1 N1 97.5(2) 4_576 . ?
O6 Co1 N1 97.5(2) 3_264 . ?
O11 Co1 O3 90.92(17) 4_676 . ?
O13 Co1 O3 168.37(17) 4_576 . ?
O6 Co1 O3 87.82(17) 3_264 . ?
N1 Co1 O3 93.75(19) . . ?
O11 Co1 O15 86.53(18) 4_676 . ?
O13 Co1 O15 90.59(17) 4_576 . ?
O6 Co1 O15 86.98(17) 3_264 . ?
N1 Co1 O15 170.84(19) . . ?
O3 Co1 O15 78.37(16) . . ?
O12 Co2 O7 176.43(18) 4_676 . ?
O12 Co2 O3 92.51(18) 4_676 . ?
O7 Co2 O3 87.75(17) . . ?
O12 Co2 O16 87.47(17) 4_676 . ?
O7 Co2 O16 96.07(16) . . ?
O3 Co2 O16 92.86(16) . . ?
O12 Co2 N4 90.0(2) 4_676 2_454 ?
O7 Co2 N4 89.4(2) . 2_454 ?
O3 Co2 N4 175.0(2) . 2_454 ?
O16 Co2 N4 91.51(19) . 2_454 ?
O12 Co2 O15 95.21(17) 4_676 . ?
O7 Co2 O15 81.31(16) . . ?
O3 Co2 O15 80.40(17) . . ?
O16 Co2 O15 172.83(17) . . ?
N4 Co2 O15 95.1(2) 2_454 . ?
O1 Co3 O8 92.4(2) 3_364 . ?
O1 Co3 O5 82.6(2) 3_364 3_364 ?
O8 Co3 O5 173.51(19) . 3_364 ?
O1 Co3 O4 87.1(2) 3_364 . ?
O8 Co3 O4 98.52(19) . . ?
O5 Co3 O4 85.4(2) 3_364 . ?
O1 Co3 O9 95.7(2) 3_364 1_655 ?
O8 Co3 O9 86.55(18) . 1_655 ?
O5 Co3 O9 89.80(19) 3_364 1_655 ?
O4 Co3 O9 174.12(19) . 1_655 ?
O1 Co3 O16 173.3(2) 3_364 . ?
O8 Co3 O16 91.40(18) . . ?
O5 Co3 O16 93.97(17) 3_364 . ?
O4 Co3 O16 86.83(17) . . ?
O9 Co3 O16 90.09(17) 1_655 . ?
C7 O1 Co3 146.7(7) . 3_364 ?
O2' O2 C16 70.1(12) . . ?
O2 O2' C16 69.9(13) . . ?
C23 O3 Co2 123.5(4) . . ?
C23 O3 Co1 131.8(4) . . ?
Co2 O3 Co1 97.96(18) . . ?
C23 O4 Co3 145.4(5) . . ?
C27 O5 Co3 131.1(4) . 3_364 ?
C27 O6 Co1 133.9(4) . 3_264 ?
C28 O7 Co2 128.7(4) . . ?
C28 O8 Co3 127.4(4) . . ?
C31 O9 Co3 126.3(4) . 1_455 ?
C34 O11 Co1 134.4(4) . 4_575 ?
C34 O12 Co2 126.9(4) . 4_575 ?
C36 O13 Co1 126.7(4) . 4_675 ?
Co2 O15 Co1 93.14(17) . . ?
Co2 O15 H15C 113.0 . . ?
Co1 O15 H15C 113.0 . . ?
Co2 O15 H15D 113.1 . . ?
Co1 O15 H15D 113.1 . . ?
H15C O15 H15D 110.5 . . ?
Co2 O16 Co3 112.29(18) . . ?
Co2 O16 H16A 109.2 . . ?
Co3 O16 H16A 109.2 . . ?
Co2 O16 H16B 109.1 . . ?
Co3 O16 H16B 109.1 . . ?
H16A O16 H16B 107.9 . . ?
C1 N1 C5 115.3(7) . . ?
C1 N1 Co1 124.4(5) . . ?
C5 N1 Co1 118.7(5) . . ?
C7 N2 C6 121.4(7) . . ?
C7 N2 H2A 119.3 . . ?
C6 N2 H2A 119.3 . . ?
C16 N3 C17' 114.2(13) . . ?
C16 N3 C17 120.5(11) . . ?
C16 N3 H3B 119.4 . . ?
C17' N3 H3B 119.6 . . ?
C17 N3 H3B 119.5 . . ?
C22 N4 C21 117.7(8) . . ?
C22 N4 Co2 120.3(6) . 2_444 ?
C21 N4 Co2 121.6(6) . 2_444 ?
N1 C1 C2 124.7(8) . . ?
N1 C1 H1A 117.6 . . ?
C2 C1 H1A 117.6 . . ?
C3 C2 C1 117.5(8) . . ?
C3 C2 H2B 121.3 . . ?
C1 C2 H2B 121.3 . . ?
C2 C3 C4 121.2(8) . . ?
C2 C3 H3A 119.4 . . ?
C4 C3 H3A 119.4 . . ?
C5 C4 C3 116.5(8) . . ?
C5 C4 C6 119.2(8) . . ?
C3 C4 C6 124.0(8) . . ?
N1 C5 C4 124.7(8) . . ?
N1 C5 H5A 117.6 . . ?
C4 C5 H5A 117.6 . . ?
N2 C6 C4 114.9(8) . . ?
N2 C6 H6A 108.5 . . ?
C4 C6 H6A 108.5 . . ?
N2 C6 H6B 108.5 . . ?
C4 C6 H6B 108.5 . . ?
H6A C6 H6B 107.5 . . ?
O1 C7 N2 122.5(7) . . ?
O1 C7 C8' 119.4(10) . . ?
N2 C7 C8' 115.1(11) . . ?
O1 C7 C8 117.8(10) . . ?
N2 C7 C8 119.5(10) . . ?
C7 C8 C9 118.58(12) . . ?
C7 C8 H8A 107.7 . . ?
C9 C8 H8A 107.7 . . ?
C7 C8 H8B 107.7 . . ?
C9 C8 H8B 107.7 . . ?
H8A C8 H8B 107.1 . . ?
C8 C9 C10 118.57(12) . . ?
C8 C9 H9A 107.7 . . ?
C10 C9 H9A 107.7 . . ?
C8 C9 H9B 107.7 . . ?
C10 C9 H9B 107.7 . . ?
H9A C9 H9B 107.1 . . ?
C9 C10 C11 118.53(12) . . ?
C9 C10 H10A 107.7 . . ?
C11 C10 H10A 107.7 . . ?
C9 C10 H10B 107.7 . . ?
C11 C10 H10B 107.7 . . ?
H10A C10 H10B 107.1 . . ?
C12 C11 C10 118.55(12) . . ?
C12 C11 H11A 107.7 . . ?
C10 C11 H11A 107.7 . . ?
C12 C11 H11B 107.7 . . ?
C10 C11 H11B 107.7 . . ?
H11A C11 H11B 107.1 . . ?
C11 C12 C13 118.62(12) . . ?
C11 C12 H12A 107.7 . . ?
C13 C12 H12A 107.7 . . ?
C11 C12 H12B 107.7 . . ?
C13 C12 H12B 107.7 . . ?
H12A C12 H12B 107.1 . . ?
C14 C13 C12 118.60(12) . . ?
C14 C13 H13A 107.7 . . ?
C12 C13 H13A 107.7 . . ?
C14 C13 H13B 107.7 . . ?
C12 C13 H13B 107.7 . . ?
H13A C13 H13B 107.1 . . ?
C13 C14 C15 118.64(12) . . ?
C13 C14 H14A 107.7 . . ?
C15 C14 H14A 107.7 . . ?
C13 C14 H14B 107.7 . . ?
C15 C14 H14B 107.7 . . ?
H14A C14 H14B 107.1 . . ?
C14 C15 C16 118.58(12) . . ?
C14 C15 H15A 107.7 . . ?
C16 C15 H15A 107.7 . . ?
C14 C15 H15B 107.7 . . ?
C16 C15 H15B 107.7 . . ?
H15A C15 H15B 107.1 . . ?
C7 C8' C9' 118.60(12) . . ?
C7 C8' H8'A 107.7 . . ?
C9' C8' H8'A 107.7 . . ?
C7 C8' H8'B 107.7 . . ?
C9' C8' H8'B 107.7 . . ?
H8'A C8' H8'B 107.1 . . ?
C10' C9' C8' 118.61(12) . . ?
C10' C9' H9'A 107.7 . . ?
C8' C9' H9'A 107.7 . . ?
C10' C9' H9'B 107.7 . . ?
C8' C9' H9'B 107.7 . . ?
H9'A C9' H9'B 107.1 . . ?
C11' C10' C9' 118.64(12) . . ?
C11' C10' H10C 107.7 . . ?
C9' C10' H10C 107.7 . . ?
C11' C10' H10D 107.7 . . ?
C9' C10' H10D 107.7 . . ?
H10C C10' H10D 107.1 . . ?
C12' C11' C10' 118.68(12) . . ?
C12' C11' H11C 107.6 . . ?
C10' C11' H11C 107.6 . . ?
C12' C11' H11D 107.6 . . ?
C10' C11' H11D 107.6 . . ?
H11C C11' H11D 107.1 . . ?
C11' C12' C13' 118.65(12) . . ?
C11' C12' H12C 107.7 . . ?
C13' C12' H12C 107.7 . . ?
C11' C12' H12D 107.7 . . ?
C13' C12' H12D 107.7 . . ?
H12C C12' H12D 107.1 . . ?
C14' C13' C12' 118.63(12) . . ?
C14' C13' H13C 107.7 . . ?
C12' C13' H13C 107.7 . . ?
C14' C13' H13D 107.7 . . ?
C12' C13' H13D 107.7 . . ?
H13C C13' H13D 107.1 . . ?
C13' C14' C15' 118.65(12) . . ?
C13' C14' H14C 107.7 . . ?
C15' C14' H14C 107.7 . . ?
C13' C14' H14D 107.7 . . ?
C15' C14' H14D 107.7 . . ?
H14C C14' H14D 107.1 . . ?
C14' C15' C16 118.58(12) . . ?
C14' C15' H15E 107.7 . . ?
C16 C15' H15E 107.7 . . ?
C14' C15' H15F 107.7 . . ?
C16 C15' H15F 107.7 . . ?
H15E C15' H15F 107.1 . . ?
N3 C16 O2 119.1(9) . . ?
N3 C16 O2' 126.0(11) . . ?
O2 C16 O2' 40.1(7) . . ?
N3 C16 C15' 123.7(10) . . ?
O2 C16 C15' 112.0(12) . . ?
O2' C16 C15' 107.9(10) . . ?
N3 C16 C15 111.9(9) . . ?
O2 C16 C15 128.2(9) . . ?
O2' C16 C15 100.8(9) . . ?
C22 C18 C19' 118.4(15) . . ?
C22 C18 C19 114.9(14) . . ?
C22 C18 C17 119.8(12) . . ?
C19 C18 C17 116.1(16) . . ?
C22 C18 C17' 123.5(12) . . ?
C19' C18 C17' 111.8(16) . . ?
C18 C17 N3 105.1(15) . . ?
C18 C17 H17A 110.7 . . ?
N3 C17 H17A 110.7 . . ?
C18 C17 H17B 110.7 . . ?
N3 C17 H17B 110.7 . . ?
H17A C17 H17B 108.8 . . ?
C20 C19 C18 123(2) . . ?
C20 C19 H19A 118.7 . . ?
C18 C19 H19A 118.7 . . ?
C19 C20 C21 117(3) . . ?
C19 C20 H20A 121.5 . . ?
C21 C20 H20A 121.5 . . ?
N3 C17' C18 115.7(16) . . ?
N3 C17' H17C 108.3 . . ?
C18 C17' H17C 108.3 . . ?
N3 C17' H17D 108.3 . . ?
C18 C17' H17D 108.3 . . ?
H17C C17' H17D 107.4 . . ?
C18 C19' C20' 116(2) . . ?
C18 C19' H19B 121.8 . . ?
C20' C19' H19B 121.8 . . ?
C21 C20' C19' 118(2) . . ?
C21 C20' H20B 121.2 . . ?
C19' C20' H20B 121.2 . . ?
N4 C21 C20' 124.5(16) . . ?
N4 C21 C20 121.2(15) . . ?
N4 C21 H21A 117.0 . . ?
C20' C21 H21A 118.4 . . ?
C20 C21 H21A 116.9 . . ?
N4 C22 C18 123.5(10) . . ?
N4 C22 H22A 118.3 . . ?
C18 C22 H22A 118.3 . . ?
O4 C23 O3 125.1(6) . . ?
O4 C23 C24 115.4(6) . . ?
O3 C23 C24 119.5(5) . . ?
C25 C24 C26 118.5(6) . 3_264 ?
C25 C24 C23 118.3(6) . . ?
C26 C24 C23 123.0(6) 3_264 . ?
C26 C25 C24 122.5(6) . . ?
C26 C25 H25A 118.7 . . ?
C24 C25 H25A 118.7 . . ?
C25 C26 C24 118.9(6) . 3_264 ?
C25 C26 C27 117.8(6) . . ?
C24 C26 C27 123.2(6) 3_264 . ?
O5 C27 O6 124.4(6) . . ?
O5 C27 C26 115.7(6) . . ?
O6 C27 C26 119.8(6) . . ?
O8 C28 O7 125.4(6) . . ?
O8 C28 C29 118.7(5) . . ?
O7 C28 C29 115.8(5) . . ?
C37 C29 C30 119.7(6) . . ?
C37 C29 C28 118.4(5) . . ?
C30 C29 C28 121.5(5) . . ?
C32 C30 C29 118.1(5) . . ?
C32 C30 C31 118.2(5) . . ?
C29 C30 C31 123.6(5) . . ?
O9 C31 O10 126.0(6) . . ?
O9 C31 C30 117.7(6) . . ?
O10 C31 C30 116.2(6) . . ?
C33 C32 C30 122.6(6) . . ?
C33 C32 H32A 118.7 . . ?
C30 C32 H32A 118.7 . . ?
C32 C33 C35 118.9(5) . . ?
C32 C33 C34 118.5(5) . . ?
C35 C33 C34 122.6(5) . . ?
O11 C34 O12 125.9(6) . . ?
O11 C34 C33 117.4(5) . . ?
O12 C34 C33 116.6(5) . . ?
C37 C35 C33 118.6(5) . . ?
C37 C35 C36 117.7(5) . . ?
C33 C35 C36 123.4(5) . . ?
O14 C36 O13 125.6(6) . . ?
O14 C36 C35 118.4(6) . . ?
O13 C36 C35 115.7(6) . . ?
C35 C37 C29 122.1(5) . . ?
C35 C37 H37A 119.0 . . ?
C29 C37 H37A 119.0 . . ?

loop_
_geom_bond_atom_site_label_1
_geom_bond_atom_site_label_2
_geom_bond_distance
_geom_bond_site_symmetry_2
_geom_bond_publ_flag
Co1 O11 2.045(4) 4_676 ?
Co1 O13 2.053(4) 4_576 ?
Co1 O6 2.059(4) 3_264 ?
Co1 N1 2.121(6) . ?
Co1 O3 2.147(4) . ?
Co1 O15 2.245(5) . ?
Co2 O12 2.019(4) 4_676 ?
Co2 O7 2.042(4) . ?
Co2 O3 2.116(4) . ?
Co2 O16 2.122(4) . ?
Co2 N4 2.129(6) 2_454 ?
Co2 O15 2.184(4) . ?
Co3 O1 2.052(6) 3_364 ?
Co3 O8 2.054(4) . ?
Co3 O5 2.069(5) 3_364 ?
Co3 O4 2.107(4) . ?
Co3 O9 2.120(4) 1_655 ?
Co3 O16 2.151(4) . ?
O1 C7 1.214(10) . ?
O2 O2' 0.895(15) . ?
O2 C16 1.306(15) . ?
O2' C16 1.308(15) . ?
O3 C23 1.279(8) . ?
O4 C23 1.237(7) . ?
O5 C27 1.236(7) . ?
O6 C27 1.264(8) . ?
O7 C28 1.268(7) . ?
O8 C28 1.239(7) . ?
O9 C31 1.239(8) . ?
O10 C31 1.272(8) . ?
O11 C34 1.252(7) . ?
O12 C34 1.263(7) . ?
O13 C36 1.261(8) . ?
O14 C36 1.252(8) . ?
O15 H15C 0.8499 . ?
O15 H15D 0.8500 . ?
O16 H16A 0.8500 . ?
O16 H16B 0.8498 . ?
N1 C1 1.320(10) . ?
N1 C5 1.367(9) . ?
N2 C7 1.317(11) . ?
N2 C6 1.440(11) . ?
N2 H2A 0.8600 . ?
N3 C16 1.268(12) . ?
N3 C17' 1.35(2) . ?
N3 C17 1.59(2) . ?
N3 H3B 0.9000 . ?
N4 C22 1.322(11) . ?
N4 C21 1.332(11) . ?
C1 C2 1.388(11) . ?
C1 H1A 0.9300 . ?
C2 C3 1.362(11) . ?
C2 H2B 0.9300 . ?
C3 C4 1.378(12) . ?
C3 H3A 0.9300 . ?
C4 C5 1.376(11) . ?
C4 C6 1.532(12) . ?
C5 H5A 0.9300 . ?
C6 H6A 0.9700 . ?
C6 H6B 0.9700 . ?
C7 C8' 1.5000(10) . ?
C7 C8 1.5002(10) . ?
C8 C9 1.5002(10) . ?
C8 H8A 0.9700 . ?
C8 H8B 0.9700 . ?
C9 C10 1.5005(10) . ?
C9 H9A 0.9700 . ?
C9 H9B 0.9700 . ?
C10 C11 1.5006(10) . ?
C10 H10A 0.9700 . ?
C10 H10B 0.9700 . ?
C11 C12 1.5001(10) . ?
C11 H11A 0.9700 . ?
C11 H11B 0.9700 . ?
C12 C13 1.5002(10) . ?
C12 H12A 0.9700 . ?
C12 H12B 0.9700 . ?
C13 C14 1.5000(10) . ?
C13 H13A 0.9700 . ?
C13 H13B 0.9700 . ?
C14 C15 1.5000(10) . ?
C14 H14A 0.9700 . ?
C14 H14B 0.9700 . ?
C15 C16 1.5004(10) . ?
C15 H15A 0.9700 . ?
C15 H15B 0.9700 . ?
C8' C9' 1.5002(10) . ?
C8' H8'A 0.9700 . ?
C8' H8'B 0.9700 . ?
C9' C10' 1.5001(10) . ?
C9' H9'A 0.9700 . ?
C9' H9'B 0.9700 . ?
C10' C11' 1.4998(10) . ?
C10' H10C 0.9700 . ?
C10' H10D 0.9700 . ?
C11' C12' 1.4998(10) . ?
C11' H11C 0.9700 . ?
C11' H11D 0.9700 . ?
C12' C13' 1.5000(10) . ?
C12' H12C 0.9700 . ?
C12' H12D 0.9700 . ?
C13' C14' 1.4999(10) . ?
C13' H13C 0.9700 . ?
C13' H13D 0.9700 . ?
C14' C15' 1.5002(10) . ?
C14' H14C 0.9700 . ?
C14' H14D 0.9700 . ?
C15' C16 1.5002(10) . ?
C15' H15E 0.9700 . ?
C15' H15F 0.9700 . ?
C18 C22 1.376(13) . ?
C18 C19' 1.38(3) . ?
C18 C19 1.43(3) . ?
C18 C17 1.54(2) . ?
C18 C17' 1.58(3) . ?
C17 H17A 0.9700 . ?
C17 H17B 0.9700 . ?
C19 C20 1.27(4) . ?
C19 H19A 0.9300 . ?
C20 C21 1.45(3) . ?
C20 H20A 0.9300 . ?
C17' H17C 0.9700 . ?
C17' H17D 0.9700 . ?
C19' C20' 1.47(4) . ?
C19' H19B 0.9300 . ?
C20' C21 1.33(3) . ?
C20' H20B 0.9300 . ?
C21 H21A 0.9599 . ?
C22 H22A 0.9300 . ?
C23 C24 1.498(9) . ?
C24 C25 1.382(9) . ?
C24 C26 1.406(9) 3_264 ?
C25 C26 1.374(9) . ?
C25 H25A 0.9300 . ?
C26 C27 1.506(9) . ?
C28 C29 1.502(8) . ?
C29 C37 1.394(8) . ?
C29 C30 1.401(8) . ?
C30 C32 1.390(9) . ?
C30 C31 1.506(8) . ?
C32 C33 1.389(8) . ?
C32 H32A 0.9300 . ?
C33 C35 1.413(8) . ?
C33 C34 1.496(8) . ?
C35 C37 1.380(8) . ?
C35 C36 1.507(8) . ?
C37 H37A 0.9300 . ?
